data_7035046
loop_
_publ_author_name
'Rahman, Faiz-Ur'
'Ali, Amjad'
'Guo, Rong'
'Wang, Wei-Kun'
'Wang, Hui'
'Li, Zhan-Ting'
'Lin, Yuejian'
'Zhang, Dan-Wei'

_publ_section_title
;
 Efficient one-pot synthesis of
 trans-Pt(ii)(salicylaldimine)(4-picoline)Cl complexes: effective agents
 for enhanced expression of p53 tumor suppressor genes.
;
_journal_issue 21
_journal_name_full 'Dalton transactions (Cambridge, England : 2003)'
_journal_page_first 9872
_journal_page_last 9880
_journal_paper_doi 10.1039/c5dt01098e
_journal_volume 44
_journal_year 2015
_chemical_formula_sum 'C20 H19 Cl N2 O Pt'
_chemical_formula_weight 533.91
_chemical_name_systematic C-2
_space_group_crystal_system monoclinic
_space_group_IT_number 14
_space_group_name_Hall '-P 2ybc'
_space_group_name_H-M_alt 'P 1 21/c 1'
_symmetry_space_group_name_Hall '-P 2ybc'
_symmetry_space_group_name_H-M 'P 1 21/c 1'
_atom_sites_solution_hydrogens geom
_audit_creation_method SHELXL-2013
_audit_update_record
;
2015-01-01 deposited with the CCDC.
2015-04-23 downloaded from the CCDC.
;
_cell_angle_alpha 90
_cell_angle_beta 93.872(3)
_cell_angle_gamma 90
_cell_formula_units_Z 4
_cell_length_a 13.766(2)
_cell_length_b 12.267(2)
_cell_length_c 11.094(2)
_cell_measurement_reflns_used 7444
_cell_measurement_temperature 233(2)
_cell_measurement_theta_max 27.36
_cell_measurement_theta_min 2.23
_cell_volume 1869.1(5)
_computing_cell_refinement 'Bruker SAINT'
_computing_data_collection 'Bruker APEX2'
_computing_data_reduction 'Bruker SAINT'
_computing_molecular_graphics 'Bruker SHELXTL'
_computing_publication_material 'Bruker SHELXTL'
_computing_structure_refinement 'SHELXL-2013 (Sheldrick, 2013)'
_computing_structure_solution 'SHELXS-97 (Sheldrick, 2008)'
_diffrn_ambient_temperature 233(2)
_diffrn_measured_fraction_theta_full 0.995
_diffrn_measured_fraction_theta_max 0.994
_diffrn_measurement_device_type 'Bruker APEX-II CCD'
_diffrn_measurement_method '\f and \w scans'
_diffrn_radiation_type MoK\a
_diffrn_radiation_wavelength 0.71073
_diffrn_reflns_av_R_equivalents 0.0493
_diffrn_reflns_av_unetI/netI 0.0529
_diffrn_reflns_laue_measured_fraction_full 0.995
_diffrn_reflns_laue_measured_fraction_max 0.994
_diffrn_reflns_limit_h_max 17
_diffrn_reflns_limit_h_min -17
_diffrn_reflns_limit_k_max 12
_diffrn_reflns_limit_k_min -15
_diffrn_reflns_limit_l_max 14
_diffrn_reflns_limit_l_min -14
_diffrn_reflns_number 12631
_diffrn_reflns_point_group_measured_fraction_full 0.995
_diffrn_reflns_point_group_measured_fraction_max 0.994
_diffrn_reflns_theta_full 25.242
_diffrn_reflns_theta_max 27.397
_diffrn_reflns_theta_min 1.483
_exptl_absorpt_coefficient_mu 7.660
_exptl_absorpt_correction_T_max 0.746
_exptl_absorpt_correction_T_min 0.252
_exptl_absorpt_correction_type multi-scan
_exptl_absorpt_process_details sadabs
_exptl_crystal_colour yellow
_exptl_crystal_density_diffrn 1.897
_exptl_crystal_description prism
_exptl_crystal_F_000 1024
_exptl_crystal_size_max 0.700
_exptl_crystal_size_mid 0.200
_exptl_crystal_size_min 0.140
_refine_diff_density_max 1.763
_refine_diff_density_min -2.859
_refine_diff_density_rms 0.313
_refine_ls_extinction_method none
_refine_ls_goodness_of_fit_ref 1.054
_refine_ls_hydrogen_treatment constr
_refine_ls_matrix_type full
_refine_ls_number_parameters 228
_refine_ls_number_reflns 4228
_refine_ls_number_restraints 0
_refine_ls_restrained_S_all 1.054
_refine_ls_R_factor_all 0.0523
_refine_ls_R_factor_gt 0.0444
_refine_ls_shift/su_max 0.002
_refine_ls_shift/su_mean 0.000
_refine_ls_structure_factor_coef Fsqd
_refine_ls_weighting_details
; 
 w=1/[\s^2^(Fo^2^)+(0.0985P)^2^] 
 where P=(Fo^2^+2Fc^2^)/3 
;
_refine_ls_weighting_scheme calc
_refine_ls_wR_factor_gt 0.1320
_refine_ls_wR_factor_ref 0.1385
_reflns_Friedel_coverage 0.000
_reflns_number_gt 3532
_reflns_number_total 4228
_reflns_threshold_expression 'I > 2\s(I)'
_cod_data_source_file c5dt01098e2.cif
_cod_data_source_block mo_41215ba
_cod_depositor_comments 'Adding full bibliography for 7035045--7035047.cif.'
_cod_original_cell_volume 1869.1(6)
_cod_database_code 7035046
_shelx_space_group_comment
; 
The symmetry employed for this shelxl refinement is uniquely defined 
by the following loop, which should always be used as a source of 
symmetry information in preference to the above space-group names. 
They are only intended as comments. 
;
_shelx_estimated_absorpt_t_min 0.075
_shelx_estimated_absorpt_t_max 0.414
_shelxl_version_number 2013-2

loop_
_space_group_symop_operation_xyz
'x, y, z'
'-x, y+1/2, -z+1/2'
'-x, -y, -z'
'x, -y-1/2, z-1/2'

loop_
_atom_site_label
_atom_site_type_symbol
_atom_site_fract_x
_atom_site_fract_y
_atom_site_fract_z
_atom_site_U_iso_or_equiv
_atom_site_adp_type
_atom_site_occupancy
_atom_site_site_symmetry_order
_atom_site_calc_flag
_atom_site_refinement_flags_posn
_atom_site_refinement_flags_adp
Pt1 Pt 0.27366(2) 0.91838(2) 0.11229(2) 0.02285(13) Uani 1 1 d . .
Cl1 Cl 0.41367(13) 1.00428(14) 0.18388(17) 0.0370(4) Uani 1 1 d . .
N1 N 0.2745(4) 0.8194(4) 0.2552(5) 0.0257(11) Uani 1 1 d . .
N2 N 0.2672(4) 1.0186(4) -0.0336(5) 0.0247(11) Uani 1 1 d . .
O1 O 0.1513(4) 0.8552(4) 0.0335(4) 0.0327(11) Uani 1 1 d . .
C1 C 0.1040(5) 0.7712(5) 0.0742(6) 0.0288(14) Uani 1 1 d . .
C2 C 0.1286(5) 0.7174(5) 0.1845(6) 0.0280(14) Uani 1 1 d . .
C3 C 0.0684(6) 0.6293(6) 0.2179(7) 0.0363(16) Uani 1 1 d . .
H3 H 0.0851 0.5932 0.2911 0.044 Uiso 1 1 calc R U
C4 C -0.0105(6) 0.5949(6) 0.1514(8) 0.0396(18) Uani 1 1 d . .
C5 C -0.0330(6) 0.6487(6) 0.0418(8) 0.0414(18) Uani 1 1 d . .
H5 H -0.0875 0.6260 -0.0074 0.050 Uiso 1 1 calc R U
C6 C 0.0220(5) 0.7332(6) 0.0044(7) 0.0360(16) Uani 1 1 d . .
H6 H 0.0046 0.7669 -0.0701 0.043 Uiso 1 1 calc R U
C7 C 0.2094(5) 0.7432(5) 0.2662(6) 0.0301(14) Uani 1 1 d . .
H7 H 0.2169 0.7002 0.3363 0.036 Uiso 1 1 calc R U
C8 C 0.3479(5) 0.8245(5) 0.3557(6) 0.0283(13) Uani 1 1 d . .
C9 C 0.3398(8) 0.9017(7) 0.4440(9) 0.054(2) Uani 1 1 d . .
H9 H 0.2881 0.9518 0.4393 0.065 Uiso 1 1 calc R U
C10 C 0.4115(10) 0.9044(8) 0.5431(10) 0.065(3) Uani 1 1 d . .
H10 H 0.4076 0.9561 0.6051 0.078 Uiso 1 1 calc R U
C11 C 0.4860(7) 0.8305(7) 0.5466(7) 0.050(2) Uani 1 1 d . .
H11 H 0.5338 0.8325 0.6112 0.059 Uiso 1 1 calc R U
C12 C 0.4923(7) 0.7554(7) 0.4597(8) 0.048(2) Uani 1 1 d . .
H12 H 0.5446 0.7060 0.4644 0.058 Uiso 1 1 calc R U
C13 C 0.4223(6) 0.7490(6) 0.3619(7) 0.0372(16) Uani 1 1 d . .
H13 H 0.4261 0.6949 0.3024 0.045 Uiso 1 1 calc R U
C14 C -0.0756(7) 0.5047(7) 0.1930(10) 0.056(2) Uani 1 1 d . .
H14A H -0.0413 0.4638 0.2575 0.084 Uiso 1 1 calc R U
H14B H -0.0931 0.4564 0.1258 0.084 Uiso 1 1 calc R U
H14C H -0.1342 0.5363 0.2224 0.084 Uiso 1 1 calc R U
C15 C 0.1837(6) 1.0714(5) -0.0683(7) 0.0316(15) Uani 1 1 d . .
H15 H 0.1284 1.0588 -0.0251 0.038 Uiso 1 1 calc R U
C16 C 0.1764(6) 1.1416(6) -0.1626(7) 0.0377(17) Uani 1 1 d . .
H16 H 0.1164 1.1756 -0.1835 0.045 Uiso 1 1 calc R U
C17 C 0.2567(6) 1.1644(6) -0.2295(7) 0.0348(16) Uani 1 1 d . .
C18 C 0.3411(6) 1.1095(6) -0.1946(7) 0.0356(16) Uani 1 1 d . .
H18 H 0.3968 1.1205 -0.2377 0.043 Uiso 1 1 calc R U
C19 C 0.3459(5) 1.0382(6) -0.0968(6) 0.0310(14) Uani 1 1 d . .
H19 H 0.4050 1.0029 -0.0744 0.037 Uiso 1 1 calc R U
C20 C 0.2500(8) 1.2431(8) -0.3330(9) 0.056(2) Uani 1 1 d . .
H20A H 0.2992 1.2992 -0.3195 0.084 Uiso 1 1 calc R U
H20B H 0.1860 1.2763 -0.3391 0.084 Uiso 1 1 calc R U
H20C H 0.2607 1.2046 -0.4073 0.084 Uiso 1 1 calc R U

loop_
_atom_site_aniso_label
_atom_site_aniso_U_11
_atom_site_aniso_U_22
_atom_site_aniso_U_33
_atom_site_aniso_U_23
_atom_site_aniso_U_13
_atom_site_aniso_U_12
Pt1 0.02233(18) 0.02534(18) 0.02087(18) -0.00024(8) 0.00130(11) 0.00016(8)
Cl1 0.0293(8) 0.0418(9) 0.0384(9) 0.0043(7) -0.0074(7) -0.0085(7)
N1 0.024(3) 0.031(3) 0.022(3) -0.001(2) -0.002(2) 0.002(2)
N2 0.021(3) 0.027(3) 0.026(3) 0.000(2) -0.001(2) -0.002(2)
O1 0.034(3) 0.039(3) 0.024(2) 0.003(2) -0.004(2) -0.010(2)
C1 0.029(3) 0.032(3) 0.025(3) -0.003(2) 0.002(3) -0.006(3)
C2 0.031(4) 0.026(3) 0.027(3) -0.001(2) 0.007(3) -0.002(3)
C3 0.038(4) 0.033(3) 0.040(4) 0.000(3) 0.013(3) -0.006(3)
C4 0.039(5) 0.034(4) 0.047(5) 0.002(3) 0.015(4) -0.006(3)
C5 0.033(4) 0.043(4) 0.047(5) -0.002(3) 0.001(3) -0.012(3)
C6 0.032(4) 0.045(4) 0.030(4) 0.002(3) -0.001(3) -0.007(3)
C7 0.037(4) 0.027(3) 0.026(3) 0.004(3) 0.003(3) 0.005(3)
C8 0.030(3) 0.033(3) 0.021(3) 0.006(3) -0.004(3) 0.001(3)
C9 0.062(6) 0.062(5) 0.037(5) -0.016(4) -0.015(4) 0.021(5)
C10 0.088(9) 0.065(6) 0.038(5) -0.014(4) -0.014(5) 0.020(5)
C11 0.055(5) 0.056(5) 0.035(4) 0.005(4) -0.020(4) -0.005(4)
C12 0.045(5) 0.054(5) 0.043(5) 0.010(4) -0.006(4) 0.016(4)
C13 0.040(4) 0.038(4) 0.033(4) 0.001(3) 0.003(3) 0.009(3)
C14 0.044(5) 0.052(5) 0.073(7) 0.002(5) 0.015(5) -0.025(4)
C15 0.024(4) 0.034(4) 0.037(4) 0.001(3) 0.003(3) -0.001(3)
C16 0.035(4) 0.037(4) 0.039(4) 0.004(3) -0.012(3) 0.003(3)
C17 0.038(4) 0.032(3) 0.033(4) 0.004(3) -0.007(3) -0.009(3)
C18 0.033(4) 0.042(4) 0.031(4) 0.005(3) 0.001(3) -0.007(3)
C19 0.031(4) 0.036(4) 0.026(3) 0.001(3) 0.000(3) 0.000(3)
C20 0.052(5) 0.067(6) 0.049(5) 0.025(5) 0.000(4) -0.006(4)

loop_
_atom_type_symbol
_atom_type_description
_atom_type_scat_dispersion_real
_atom_type_scat_dispersion_imag
_atom_type_scat_source
C C 0.0033 0.0016 'International Tables Vol C Tables 4.2.6.8 and 6.1.1.4'
H H 0.0000 0.0000 'International Tables Vol C Tables 4.2.6.8 and 6.1.1.4'
N N 0.0061 0.0033 'International Tables Vol C Tables 4.2.6.8 and 6.1.1.4'
O O 0.0106 0.0060 'International Tables Vol C Tables 4.2.6.8 and 6.1.1.4'
Cl Cl 0.1484 0.1585 'International Tables Vol C Tables 4.2.6.8 and 6.1.1.4'
Pt Pt -1.7033 8.3905 'International Tables Vol C Tables 4.2.6.8 and 6.1.1.4'

loop_
_geom_angle_atom_site_label_1
_geom_angle_atom_site_label_2
_geom_angle_atom_site_label_3
_geom_angle
N1 Pt1 O1 94.1(2)
N1 Pt1 N2 177.8(2)
O1 Pt1 N2 84.0(2)
N1 Pt1 Cl1 92.56(17)
O1 Pt1 Cl1 173.36(14)
N2 Pt1 Cl1 89.33(16)
C7 N1 C8 113.9(6)
C7 N1 Pt1 122.8(5)
C8 N1 Pt1 123.3(4)
C19 N2 C15 117.6(6)
C19 N2 Pt1 121.9(5)
C15 N2 Pt1 120.5(5)
C1 O1 Pt1 125.1(4)
O1 C1 C6 117.9(6)
O1 C1 C2 124.7(6)
C6 C1 C2 117.4(6)
C1 C2 C7 125.4(6)
C1 C2 C3 118.0(7)
C7 C2 C3 116.5(6)
C4 C3 C2 124.0(8)
C3 C4 C5 117.0(7)
C3 C4 C14 122.5(8)
C5 C4 C14 120.5(8)
C6 C5 C4 121.9(8)
C5 C6 C1 121.7(7)
N1 C7 C2 127.7(6)
C9 C8 C13 121.5(7)
C9 C8 N1 119.5(7)
C13 C8 N1 119.0(6)
C8 C9 C10 118.8(9)
C11 C10 C9 119.0(9)
C12 C11 C10 121.3(8)
C11 C12 C13 121.3(8)
C8 C13 C12 118.0(7)
N2 C15 C16 122.8(7)
C15 C16 C17 121.1(7)
C18 C17 C16 115.8(7)
C18 C17 C20 122.5(8)
C16 C17 C20 121.7(7)
C17 C18 C19 121.5(7)
N2 C19 C18 121.3(7)

loop_
_geom_bond_atom_site_label_1
_geom_bond_atom_site_label_2
_geom_bond_distance
Pt1 N1 1.997(5)
Pt1 O1 2.001(5)
Pt1 N2 2.029(5)
Pt1 Cl1 2.2911(17)
N1 C7 1.306(9)
N1 C8 1.454(9)
N2 C19 1.351(9)
N2 C15 1.353(9)
O1 C1 1.315(8)
C1 C6 1.405(10)
C1 C2 1.411(10)
C2 C7 1.422(10)
C2 C3 1.426(9)
C3 C4 1.339(12)
C4 C5 1.399(12)
C4 C14 1.516(10)
C5 C6 1.365(10)
C8 C9 1.372(11)
C8 C13 1.380(10)
C9 C10 1.428(15)
C10 C11 1.367(15)
C11 C12 1.340(12)
C12 C13 1.403(12)
C15 C16 1.353(10)
C16 C17 1.401(11)
C17 C18 1.376(11)
C17 C20 1.497(10)
C18 C19 1.392(10)

loop_
_geom_torsion_atom_site_label_1
_geom_torsion_atom_site_label_2
_geom_torsion_atom_site_label_3
_geom_torsion_atom_site_label_4
_geom_torsion
Pt1 O1 C1 C6 -176.5(5)
Pt1 O1 C1 C2 4.7(9)
O1 C1 C2 C7 -2.1(11)
C6 C1 C2 C7 179.1(7)
O1 C1 C2 C3 178.2(6)
C6 C1 C2 C3 -0.6(10)
C1 C2 C3 C4 -0.4(11)
C7 C2 C3 C4 179.9(7)
C2 C3 C4 C5 1.0(12)
C2 C3 C4 C14 -176.8(7)
C3 C4 C5 C6 -0.6(13)
C14 C4 C5 C6 177.2(8)
C4 C5 C6 C1 -0.4(13)
O1 C1 C6 C5 -177.9(7)
C2 C1 C6 C5 1.0(11)
C8 N1 C7 C2 179.7(6)
Pt1 N1 C7 C2 -0.9(10)
C1 C2 C7 N1 0.1(11)
C3 C2 C7 N1 179.8(6)
C7 N1 C8 C9 -100.1(8)
Pt1 N1 C8 C9 80.6(9)
C7 N1 C8 C13 77.8(8)
Pt1 N1 C8 C13 -101.6(7)
C13 C8 C9 C10 1.1(15)
N1 C8 C9 C10 178.9(9)
C8 C9 C10 C11 0.4(18)
C9 C10 C11 C12 -0.7(18)
C10 C11 C12 C13 -0.4(16)
C9 C8 C13 C12 -2.1(12)
N1 C8 C13 C12 -180.0(7)
C11 C12 C13 C8 1.8(13)
C19 N2 C15 C16 0.2(10)
Pt1 N2 C15 C16 177.9(6)
N2 C15 C16 C17 -0.7(12)
C15 C16 C17 C18 1.4(11)
C15 C16 C17 C20 -179.2(8)
C16 C17 C18 C19 -1.6(11)
C20 C17 C18 C19 179.0(8)
C15 N2 C19 C18 -0.4(10)
Pt1 N2 C19 C18 -178.1(5)
C17 C18 C19 N2 1.2(12)
